data_4106289
loop_
_publ_author_name
'Tien Teng Ong'
'Padmini Kavuru'
'Thanhha Nguyen'
'Ryan Cantwell'
'\/Lukasz Wojtas'
'Michael J. Zaworotko'

_publ_section_title
;
 2:1 Cocrystals of Homochiral and Achiral Amino Acid Zwitterions with Li+
 Salts: Water-Stable Zeolitic and Diamondoid Metal-Organic Materials
;
_journal_name_full 'Journal of the American Chemical Society'
_journal_page_first 9224
_journal_page_last 9227
_journal_paper_doi 10.1021/ja203002w
_journal_volume 133
_journal_year 2011
_chemical_formula_moiety 'C6 H14 Li N2 O4 +, Cl -'
_chemical_formula_sum 'C6 H14 Cl Li N2 O4'
_chemical_formula_weight 220.58
_chemical_name_systematic
;
 ?
;
_space_group_IT_number 61
_symmetry_cell_setting orthorhombic
_symmetry_space_group_name_Hall '-P 2ac 2ab'
_symmetry_space_group_name_H-M 'P b c a'
_atom_sites_solution_hydrogens geom
_atom_sites_solution_primary direct
_atom_sites_solution_secondary difmap
_audit_creation_method SHELXL-97
_cell_angle_alpha 90.00
_cell_angle_beta 90.00
_cell_angle_gamma 90.00
_cell_formula_units_Z 8
_cell_length_a 9.5197(1)
_cell_length_b 9.9275(1)
_cell_length_c 21.7783(2)
_cell_measurement_temperature 100(2)
_cell_volume 2058.20(4)
_computing_cell_refinement 'APEX2 (Bruker, 2010); SAINT (Bruker, 2009)'
_computing_data_collection 'APEX2 (Bruker, 2010)'
_computing_data_reduction 'SAINT (Bruker, 2009);XPREP(Sheldrick,2008)'
_computing_publication_material 'APEX2 (Bruker, 2010)'
_computing_structure_refinement 'SHELXL-97 (Sheldrick, 2008)'
_computing_structure_solution 'SHELXS-97 (Sheldrick, 2008)'
_diffrn_ambient_temperature 100(2)
_diffrn_measured_fraction_theta_full 0.982
_diffrn_measured_fraction_theta_max 0.982
_diffrn_measurement_device_type 'BRUKER SMART APEXII CCD'
_diffrn_measurement_method 'omega scans'
_diffrn_radiation_monochromator graphite
_diffrn_radiation_source 'fine-focus sealed tube'
_diffrn_radiation_type CuK\a
_diffrn_radiation_wavelength 1.54178
_diffrn_reflns_av_R_equivalents 0.0407
_diffrn_reflns_av_sigmaI/netI 0.0203
_diffrn_reflns_limit_h_max 11
_diffrn_reflns_limit_h_min -11
_diffrn_reflns_limit_k_max 11
_diffrn_reflns_limit_k_min -11
_diffrn_reflns_limit_l_max 25
_diffrn_reflns_limit_l_min -26
_diffrn_reflns_number 16164
_diffrn_reflns_theta_full 67.95
_diffrn_reflns_theta_max 67.95
_diffrn_reflns_theta_min 4.06
_exptl_absorpt_coefficient_mu 3.248
_exptl_absorpt_correction_T_max 0.7811
_exptl_absorpt_correction_T_min 0.6415
_exptl_absorpt_correction_type multi-scan
_exptl_absorpt_process_details 'SADABS; (Sheldrick, 2008)'
_exptl_crystal_colour colorless
_exptl_crystal_density_diffrn 1.424
_exptl_crystal_description block
_exptl_crystal_F_000 928
_exptl_crystal_size_max 0.15
_exptl_crystal_size_mid 0.10
_exptl_crystal_size_min 0.08
_refine_diff_density_max 0.242
_refine_diff_density_min -0.381
_refine_diff_density_rms 0.050
_refine_ls_extinction_method none
_refine_ls_goodness_of_fit_ref 1.031
_refine_ls_hydrogen_treatment mixed
_refine_ls_matrix_type full
_refine_ls_number_parameters 145
_refine_ls_number_reflns 1838
_refine_ls_number_restraints 0
_refine_ls_restrained_S_all 1.031
_refine_ls_R_factor_all 0.0290
_refine_ls_R_factor_gt 0.0274
_refine_ls_shift/su_max 0.001
_refine_ls_shift/su_mean 0.000
_refine_ls_structure_factor_coef Fsqd
_refine_ls_weighting_details 'calc w=1/[\s^2^(Fo^2^)+(0.0487P)^2^+0.9570P] where P=(Fo^2^+2Fc^2^)/3'
_refine_ls_weighting_scheme calc
_refine_ls_wR_factor_gt 0.0786
_refine_ls_wR_factor_ref 0.0798
_reflns_number_gt 1730
_reflns_number_total 1838
_reflns_threshold_expression >2sigma(I)
_cod_data_source_file ja203002w_si_006.cif
_cod_data_source_block 129g_0m
_cod_database_code 4106289

loop_
_symmetry_equiv_pos_as_xyz
'x, y, z'
'-x+1/2, -y, z+1/2'
'-x, y+1/2, -z+1/2'
'x+1/2, -y+1/2, -z'
'-x, -y, -z'
'x-1/2, y, -z-1/2'
'x, -y-1/2, z-1/2'
'-x-1/2, y-1/2, z'

loop_
_atom_site_label
_atom_site_type_symbol
_atom_site_fract_x
_atom_site_fract_y
_atom_site_fract_z
_atom_site_U_iso_or_equiv
_atom_site_adp_type
_atom_site_occupancy
_atom_site_symmetry_multiplicity
_atom_site_calc_flag
_atom_site_refinement_flags
Cl1 Cl 0.26474(4) 0.24975(3) 0.193811(15) 0.01628(14) Uani 1 1 d .
C1 C 1.16569(14) 0.43172(14) 0.36293(6) 0.0128(3) Uani 1 1 d .
C2 C 1.09227(15) 0.50516(13) 0.31034(6) 0.0139(3) Uani 1 1 d .
H2A H 1.0145 0.5604 0.3270 0.017 Uiso 1 1 calc R
H2B H 1.1598 0.5664 0.2900 0.017 Uiso 1 1 calc R
C3 C 0.97646(16) 0.47615(16) 0.20945(7) 0.0207(3) Uani 1 1 d .
H3A H 0.9022 0.5387 0.2220 0.031 Uiso 1 1 calc R
H3B H 0.9372 0.4083 0.1816 0.031 Uiso 1 1 calc R
H3C H 1.0510 0.5261 0.1883 0.031 Uiso 1 1 calc R
N1 N 1.03551(13) 0.40854(12) 0.26450(5) 0.0145(3) Uani 1 1 d .
O1 O 1.17037(11) 0.30675(9) 0.36061(4) 0.0170(2) Uani 1 1 d .
O2 O 1.21601(11) 0.50612(9) 0.40432(5) 0.0161(2) Uani 1 1 d .
C5 C 0.90583(14) 0.11414(13) 0.44957(6) 0.0125(3) Uani 1 1 d .
H5A H 0.9012 0.1678 0.4113 0.015 Uiso 1 1 calc R
H5B H 0.9541 0.0283 0.4401 0.015 Uiso 1 1 calc R
C4 C 0.98984(14) 0.19106(14) 0.49755(6) 0.0121(3) Uani 1 1 d .
C6 C 0.68043(16) 0.00088(14) 0.42735(7) 0.0175(3) Uani 1 1 d .
H6A H 0.6769 0.0460 0.3874 0.026 Uiso 1 1 calc R
H6B H 0.5847 -0.0121 0.4428 0.026 Uiso 1 1 calc R
H6C H 0.7265 -0.0868 0.4229 0.026 Uiso 1 1 calc R
O3 O 1.12110(10) 0.19153(10) 0.48925(4) 0.0146(2) Uani 1 1 d .
Li1 Li 1.2559(2) 0.1926(2) 0.42087(11) 0.0154(5) Uani 1 1 d .
N2 N 0.76109(12) 0.08527(13) 0.47134(5) 0.0122(3) Uani 1 1 d .
O4 O 0.92673(10) 0.24728(9) 0.54023(5) 0.0168(2) Uani 1 1 d .
H1A H 1.108(2) 0.3489(18) 0.2522(8) 0.024(4) Uiso 1 1 d .
H1B H 0.9685(19) 0.3573(18) 0.2811(8) 0.019(4) Uiso 1 1 d .
H4A H 0.7162(19) 0.164(2) 0.4772(8) 0.022(4) Uiso 1 1 d .
H4B H 0.7666(19) 0.049(2) 0.5097(9) 0.022(4) Uiso 1 1 d .

loop_
_atom_site_aniso_label
_atom_site_aniso_U_11
_atom_site_aniso_U_22
_atom_site_aniso_U_33
_atom_site_aniso_U_23
_atom_site_aniso_U_13
_atom_site_aniso_U_12
Cl1 0.0161(2) 0.0174(2) 0.0153(2) -0.00206(11) 0.00064(12) 0.00051(12)
C1 0.0111(6) 0.0154(7) 0.0121(6) 0.0011(5) 0.0035(5) -0.0003(5)
C2 0.0144(7) 0.0144(7) 0.0129(7) 0.0004(5) 0.0014(5) 0.0002(5)
C3 0.0190(7) 0.0255(8) 0.0176(7) 0.0054(6) -0.0063(6) -0.0012(6)
N1 0.0131(6) 0.0163(6) 0.0139(6) 0.0023(5) -0.0004(5) -0.0002(5)
O1 0.0216(5) 0.0132(5) 0.0163(5) 0.0007(4) -0.0037(4) 0.0005(4)
O2 0.0198(5) 0.0157(5) 0.0129(5) -0.0011(4) -0.0011(4) -0.0009(4)
C5 0.0116(7) 0.0139(6) 0.0119(6) 0.0009(5) 0.0008(5) 0.0006(5)
C4 0.0135(7) 0.0104(7) 0.0124(6) 0.0035(5) -0.0006(5) 0.0006(5)
C6 0.0174(7) 0.0182(7) 0.0170(7) -0.0016(5) -0.0046(6) -0.0042(5)
O3 0.0109(5) 0.0176(5) 0.0153(5) -0.0002(4) 0.0008(4) -0.0007(4)
Li1 0.0161(11) 0.0159(13) 0.0143(11) -0.0006(9) 0.0000(9) -0.0004(9)
N2 0.0121(6) 0.0134(6) 0.0113(6) 0.0003(5) -0.0011(4) -0.0009(5)
O4 0.0125(5) 0.0215(6) 0.0163(5) -0.0058(4) 0.0005(4) 0.0005(4)

loop_
_atom_type_symbol
_atom_type_description
_atom_type_scat_dispersion_real
_atom_type_scat_dispersion_imag
_atom_type_scat_source
C C 0.0181 0.0091 'International Tables Vol C Tables 4.2.6.8 and 6.1.1.4'
H H 0.0000 0.0000 'International Tables Vol C Tables 4.2.6.8 and 6.1.1.4'
Li Li 0.0008 0.0003 'International Tables Vol C Tables 4.2.6.8 and 6.1.1.4'
N N 0.0311 0.0180 'International Tables Vol C Tables 4.2.6.8 and 6.1.1.4'
O O 0.0492 0.0322 'International Tables Vol C Tables 4.2.6.8 and 6.1.1.4'
Cl Cl 0.3639 0.7018 'International Tables Vol C Tables 4.2.6.8 and 6.1.1.4'

loop_
_geom_angle_atom_site_label_1
_geom_angle_atom_site_label_2
_geom_angle_atom_site_label_3
_geom_angle
_geom_angle_site_symmetry_1
_geom_angle_site_symmetry_3
O1 C1 O2 126.92(13) . .
O1 C1 C2 117.56(12) . .
O2 C1 C2 115.51(12) . .
N1 C2 C1 111.22(11) . .
N1 C2 H2A 109.4 . .
C1 C2 H2A 109.4 . .
N1 C2 H2B 109.4 . .
C1 C2 H2B 109.4 . .
H2A C2 H2B 108.0 . .
N1 C3 H3A 109.5 . .
N1 C3 H3B 109.5 . .
H3A C3 H3B 109.5 . .
N1 C3 H3C 109.5 . .
H3A C3 H3C 109.5 . .
H3B C3 H3C 109.5 . .
C3 N1 C2 112.85(11) . .
C3 N1 H1A 109.3(11) . .
C2 N1 H1A 109.2(11) . .
C3 N1 H1B 108.3(11) . .
C2 N1 H1B 110.9(11) . .
H1A N1 H1B 106.1(15) . .
C1 O1 Li1 125.31(12) . .
C1 O2 Li1 139.32(12) . 8_865
N2 C5 C4 111.42(11) . .
N2 C5 H5A 109.3 . .
C4 C5 H5A 109.3 . .
N2 C5 H5B 109.3 . .
C4 C5 H5B 109.3 . .
H5A C5 H5B 108.0 . .
O4 C4 O3 125.83(13) . .
O4 C4 C5 119.09(12) . .
O3 C4 C5 115.07(11) . .
N2 C6 H6A 109.5 . .
N2 C6 H6B 109.5 . .
H6A C6 H6B 109.5 . .
N2 C6 H6C 109.5 . .
H6A C6 H6C 109.5 . .
H6B C6 H6C 109.5 . .
C4 O3 Li1 138.99(11) . .
O2 Li1 O1 120.33(13) 8_855 .
O2 Li1 O4 105.41(12) 8_855 4_556
O1 Li1 O4 118.45(13) . 4_556
O2 Li1 O3 103.27(12) 8_855 .
O1 Li1 O3 104.15(12) . .
O4 Li1 O3 102.68(11) 4_556 .
C5 N2 C6 112.47(11) . .
C5 N2 H4A 108.5(12) . .
C6 N2 H4A 109.6(12) . .
C5 N2 H4B 108.4(12) . .
C6 N2 H4B 113.6(12) . .
H4A N2 H4B 103.7(17) . .
C4 O4 Li1 151.35(12) . 4_456

loop_
_geom_bond_atom_site_label_1
_geom_bond_atom_site_label_2
_geom_bond_distance
_geom_bond_site_symmetry_2
C1 O1 1.2424(17) .
C1 O2 1.2601(17) .
C1 C2 1.5270(18) .
C2 N1 1.4861(17) .
C2 H2A 0.9900 .
C2 H2B 0.9900 .
C3 N1 1.4847(18) .
C3 H3A 0.9800 .
C3 H3B 0.9800 .
C3 H3C 0.9800 .
N1 H1A 0.946(19) .
N1 H1B 0.892(19) .
O1 Li1 1.916(3) .
O2 Li1 1.905(3) 8_865
C5 N2 1.4851(17) .
C5 C4 1.5214(18) .
C5 H5A 0.9900 .
C5 H5B 0.9900 .
C4 O4 1.2396(17) .
C4 O3 1.2626(17) .
C6 N2 1.4864(18) .
C6 H6A 0.9800 .
C6 H6B 0.9800 .
C6 H6C 0.9800 .
O3 Li1 1.966(3) .
Li1 O2 1.905(3) 8_855
Li1 O4 1.928(3) 4_556
N2 H4A 0.90(2) .
N2 H4B 0.91(2) .
O4 Li1 1.928(3) 4_456

loop_
_geom_hbond_atom_site_label_D
_geom_hbond_atom_site_label_H
_geom_hbond_atom_site_label_A
_geom_hbond_distance_DH
_geom_hbond_distance_HA
_geom_hbond_distance_DA
_geom_hbond_angle_DHA
_geom_hbond_site_symmetry_A
N1 H1A Cl1 0.946(19) 2.195(19) 3.1011(12) 159.9(15) 1_655
N1 H1B Cl1 0.892(19) 2.281(19) 3.1549(13) 166.4(15) 6_656
N2 H4A O3 0.90(2) 1.85(2) 2.7244(15) 164.4(17) 4_456
N2 H4B O2 0.91(2) 2.01(2) 2.8878(16) 161.6(17) 4_456

loop_
_geom_torsion_atom_site_label_1
_geom_torsion_atom_site_label_2
_geom_torsion_atom_site_label_3
_geom_torsion_atom_site_label_4
_geom_torsion
_geom_torsion_site_symmetry_4
O1 C1 C2 N1 0.91(17) .
O2 C1 C2 N1 -179.37(11) .
C1 C2 N1 C3 -174.00(11) .
O2 C1 O1 Li1 0.4(2) .
C2 C1 O1 Li1 -179.87(12) .
O1 C1 O2 Li1 173.28(15) 8_865
C2 C1 O2 Li1 -6.4(2) 8_865
N2 C5 C4 O4 -16.51(17) .
N2 C5 C4 O3 163.84(11) .
O4 C4 O3 Li1 -145.85(15) .
C5 C4 O3 Li1 33.8(2) .
C1 O1 Li1 O2 -168.95(13) 8_855
C1 O1 Li1 O4 -37.1(2) 4_556
C1 O1 Li1 O3 76.10(16) .
C4 O3 Li1 O2 -89.02(18) 8_855
C4 O3 Li1 O1 37.5(2) .
C4 O3 Li1 O4 161.54(14) 4_556
C4 C5 N2 C6 -175.48(11) .
O3 C4 O4 Li1 169.87(19) 4_456
C5 C4 O4 Li1 -9.7(3) 4_456
